data_7206245
loop_
_publ_author_name
'Platero-Prats, Ana E.'
'Bernini, Mar\'ia C.'
'Medina, Manuela E.'
'L\'opez-Torres, Elena'
'Guti\'errez-Puebla, Enrique'
'\'Angeles Monge, M.'
'Snejko, Natalia'

_publ_section_title
;
 Three novel indium MOFs derived from diphenic acid: synthesis, crystal
 structures and supramolecular chemistry
;
_journal_issue 15
_journal_name_full CrystEngComm
_journal_page_first 4965
_journal_paper_doi 10.1039/c1ce05196b
_journal_volume 13
_journal_year 2011
_chemical_formula_sum 'C76 H54 In2 N4 O18'
_chemical_formula_weight 1540.87
_chemical_name_systematic
;
?
;
_space_group_IT_number 2
_symmetry_cell_setting triclinic
_symmetry_space_group_name_Hall '-P 1'
_symmetry_space_group_name_H-M 'P -1'
_atom_sites_solution_hydrogens geom
_atom_sites_solution_primary direct
_atom_sites_solution_secondary difmap
_audit_creation_method SHELXL-97
_cell_angle_alpha 82.543(1)
_cell_angle_beta 85.472(1)
_cell_angle_gamma 80.571(1)
_cell_formula_units_Z 1
_cell_length_a 9.9495(6)
_cell_length_b 13.0898(8)
_cell_length_c 13.2297(8)
_cell_measurement_reflns_used 5692
_cell_measurement_temperature 295(2)
_cell_measurement_theta_max 25.09
_cell_measurement_theta_min 2.35
_cell_volume 1682.41(18)
_computing_cell_refinement 'Bruker SMART'
_computing_data_collection 'Bruker SMART'
_computing_data_reduction 'Bruker SAINT'
_computing_molecular_graphics 'Bruker SHELXTL'
_computing_publication_material 'Bruker SHELXTL'
_computing_structure_refinement 'SHELXL-97 (Sheldrick, 1997)'
_computing_structure_solution 'SHELXS-97 (Sheldrick, 1990)'
_diffrn_ambient_temperature 295(2)
_diffrn_measured_fraction_theta_full 0.956
_diffrn_measured_fraction_theta_max 0.956
_diffrn_measurement_device_type 'CCD area detector'
_diffrn_measurement_method 'phi and omega scans'
_diffrn_radiation_monochromator graphite
_diffrn_radiation_source 'fine-focus sealed tube'
_diffrn_radiation_type MoK\a
_diffrn_radiation_wavelength 0.71073
_diffrn_reflns_av_R_equivalents 0.0425
_diffrn_reflns_av_sigmaI/netI 0.0586
_diffrn_reflns_limit_h_max 12
_diffrn_reflns_limit_h_min -12
_diffrn_reflns_limit_k_max 16
_diffrn_reflns_limit_k_min -16
_diffrn_reflns_limit_l_max 16
_diffrn_reflns_limit_l_min -16
_diffrn_reflns_number 13615
_diffrn_reflns_theta_full 26.37
_diffrn_reflns_theta_max 26.37
_diffrn_reflns_theta_min 1.59
_exptl_absorpt_coefficient_mu 0.763
_exptl_absorpt_correction_T_max 0.8624
_exptl_absorpt_correction_T_min 0.8035
_exptl_absorpt_correction_type multi-scan
_exptl_absorpt_process_details sadabs
_exptl_crystal_colour colourless
_exptl_crystal_density_diffrn 1.521
_exptl_crystal_density_method 'not measured'
_exptl_crystal_description cubic
_exptl_crystal_F_000 780
_exptl_crystal_size_max 0.30
_exptl_crystal_size_mid 0.25
_exptl_crystal_size_min 0.20
_refine_diff_density_max 0.643
_refine_diff_density_min -0.435
_refine_diff_density_rms 0.071
_refine_ls_extinction_method none
_refine_ls_goodness_of_fit_ref 1.054
_refine_ls_hydrogen_treatment noref
_refine_ls_matrix_type full
_refine_ls_number_parameters 460
_refine_ls_number_reflns 6578
_refine_ls_number_restraints 2
_refine_ls_restrained_S_all 1.054
_refine_ls_R_factor_all 0.0610
_refine_ls_R_factor_gt 0.0405
_refine_ls_shift/su_max 0.008
_refine_ls_shift/su_mean 0.000
_refine_ls_structure_factor_coef Fsqd
_refine_ls_weighting_details 'calc w=1/[\s^2^(Fo^2^)+(0.0393P)^2^+0.3725P] where P=(Fo^2^+2Fc^2^)/3'
_refine_ls_weighting_scheme calc
_refine_ls_wR_factor_gt 0.0860
_refine_ls_wR_factor_ref 0.0922
_reflns_number_gt 5157
_reflns_number_total 6578
_reflns_threshold_expression >2sigma(I)
_cod_data_source_file c1ce05196b.txt
_cod_data_source_block InCompound4
_cod_depositor_comments
;
The following automatic conversions were performed:

'_symmetry_cell_setting' value 'Triclinic' changed to 'triclinic'
according to /home/saulius/struct/CIF-dictionaries/cif_core.dic
dictionary named 'cif_core.dic' version 2.4.1 from 2010-06-29.

Automatic conversion script
Id: cif_fix_values 1715 2011-07-08 13:25:40Z adriana 
;
_cod_original_cell_volume 1682.4(2)
_cod_original_sg_symbol_H-M P-1
_cod_database_code 7206245

loop_
_symmetry_equiv_pos_as_xyz
'x, y, z'
'-x, -y, -z'

loop_
_atom_site_label
_atom_site_type_symbol
_atom_site_fract_x
_atom_site_fract_y
_atom_site_fract_z
_atom_site_U_iso_or_equiv
_atom_site_adp_type
_atom_site_occupancy
_atom_site_symmetry_multiplicity
_atom_site_calc_flag
_atom_site_refinement_flags
_atom_site_disorder_assembly
_atom_site_disorder_group
In1 In 0.36952(2) 0.729066(19) 0.449200(18) 0.03720(9) Uani 1 1 d . . .
C1 C 0.2088(4) 0.8840(3) 0.3452(3) 0.0394(8) Uani 1 1 d . . .
C2 C 0.3272(4) 0.5819(3) 0.3415(3) 0.0431(8) Uani 1 1 d . . .
C3 C 0.6578(4) 0.3754(3) 0.3669(3) 0.0423(8) Uani 1 1 d . . .
C4 C 0.3239(4) 0.9074(3) 0.6003(3) 0.0485(9) Uani 1 1 d . . .
H4 H 0.2330 0.9081 0.5882 0.058 Uiso 1 1 calc R . .
C5 C 0.3531(5) 0.9626(3) 0.6753(3) 0.0591(11) Uani 1 1 d . . .
H5 H 0.2835 0.9993 0.7135 0.071 Uiso 1 1 calc R . .
C6 C 0.4875(5) 0.9620(3) 0.6923(3) 0.0647(12) Uani 1 1 d . . .
H6 H 0.5109 0.9980 0.7429 0.078 Uiso 1 1 calc R . .
C7 C 0.5873(4) 0.9072(3) 0.6331(3) 0.0571(10) Uani 1 1 d . . .
H7 H 0.6788 0.9063 0.6435 0.068 Uiso 1 1 calc R . .
C8 C 0.5521(3) 0.8538(3) 0.5589(3) 0.0418(8) Uani 1 1 d . . .
C9 C 0.6543(4) 0.7931(3) 0.4929(3) 0.0445(9) Uani 1 1 d . . .
C10 C 0.7933(4) 0.7899(3) 0.4965(3) 0.0652(12) Uani 1 1 d . . .
H10 H 0.8266 0.8275 0.5414 0.078 Uiso 1 1 calc R . .
C11 C 0.8828(4) 0.7312(4) 0.4338(4) 0.0772(14) Uani 1 1 d . . .
H11 H 0.9765 0.7283 0.4361 0.093 Uiso 1 1 calc R . .
C12 C 0.8316(4) 0.6777(4) 0.3688(4) 0.0802(15) Uani 1 1 d . . .
H12 H 0.8897 0.6381 0.3250 0.096 Uiso 1 1 calc R . .
C13 C 0.6925(4) 0.6828(3) 0.3682(3) 0.0654(12) Uani 1 1 d . . .
H13 H 0.6581 0.6451 0.3240 0.079 Uiso 1 1 calc R . .
C14 C 0.1240(3) 0.9727(3) 0.2857(3) 0.0363(8) Uani 1 1 d . . .
C15 C 0.0533(3) 1.0505(3) 0.3407(3) 0.0474(9) Uani 1 1 d . . .
H15 H 0.0526 1.0410 0.4116 0.057 Uiso 1 1 calc R . .
C16 C -0.0157(4) 1.1413(3) 0.2922(3) 0.0546(10) Uani 1 1 d . . .
H16 H -0.0592 1.1939 0.3298 0.066 Uiso 1 1 calc R . .
C17 C -0.0195(4) 1.1533(3) 0.1883(4) 0.0608(11) Uani 1 1 d . . .
H17 H -0.0653 1.2145 0.1551 0.073 Uiso 1 1 calc R . .
C18 C 0.0439(4) 1.0755(3) 0.1324(3) 0.0544(10) Uani 1 1 d . . .
H18 H 0.0375 1.0840 0.0620 0.065 Uiso 1 1 calc R . .
C19 C 0.1176(3) 0.9842(3) 0.1795(3) 0.0409(8) Uani 1 1 d . . .
C20 C 0.1781(4) 0.8991(3) 0.1175(3) 0.0469(9) Uani 1 1 d . . .
C21 C 0.1409(5) 0.8015(3) 0.1398(3) 0.0614(11) Uani 1 1 d . . .
H21 H 0.0824 0.7882 0.1967 0.074 Uiso 1 1 calc R . .
C22 C 0.1889(5) 0.7216(4) 0.0788(4) 0.0725(13) Uani 1 1 d . . .
H22 H 0.1636 0.6559 0.0955 0.087 Uiso 1 1 calc R . .
C23 C 0.2729(5) 0.7415(4) -0.0049(4) 0.0701(13) Uani 1 1 d . . .
H23 H 0.3061 0.6885 -0.0450 0.084 Uiso 1 1 calc R . .
C24 C 0.3100(4) 0.8397(4) -0.0316(3) 0.0658(12) Uani 1 1 d . . .
H24 H 0.3645 0.8532 -0.0907 0.079 Uiso 1 1 calc R . .
C25 C 0.2650(4) 0.9178(3) 0.0307(3) 0.0526(10) Uani 1 1 d . . .
C26 C 0.3195(4) 1.0194(3) 0.0069(3) 0.0575(10) Uani 1 1 d . . .
C27 C 0.3132(3) 0.4896(3) 0.2890(3) 0.0431(9) Uani 1 1 d . . .
C28 C 0.1912(4) 0.4512(3) 0.3042(3) 0.0599(11) Uani 1 1 d . . .
H28 H 0.1203 0.4847 0.3438 0.072 Uiso 1 1 calc R . .
C29 C 0.1723(4) 0.3641(3) 0.2622(4) 0.0722(13) Uani 1 1 d . . .
H29 H 0.0889 0.3399 0.2724 0.087 Uiso 1 1 calc R . .
C30 C 0.2773(5) 0.3129(3) 0.2050(3) 0.0667(12) Uani 1 1 d . . .
H30 H 0.2657 0.2536 0.1768 0.080 Uiso 1 1 calc R . .
C31 C 0.3990(4) 0.3502(3) 0.1899(3) 0.0568(10) Uani 1 1 d . . .
H31 H 0.4698 0.3151 0.1513 0.068 Uiso 1 1 calc R . .
C32 C 0.4203(4) 0.4390(3) 0.2305(3) 0.0419(8) Uani 1 1 d . . .
C33 C 0.6688(3) 0.4370(3) 0.2644(3) 0.0416(8) Uani 1 1 d . . .
C34 C 0.5558(4) 0.4727(3) 0.2050(3) 0.0419(8) Uani 1 1 d . . .
C35 C 0.5768(4) 0.5338(3) 0.1122(3) 0.0588(11) Uani 1 1 d . . .
H35 H 0.5036 0.5587 0.0716 0.071 Uiso 1 1 calc R . .
C36 C 0.7046(6) 0.5580(4) 0.0797(4) 0.0800(15) Uani 1 1 d . . .
H36 H 0.7161 0.5999 0.0183 0.096 Uiso 1 1 calc R . .
C37 C 0.8141(5) 0.5206(4) 0.1376(4) 0.0764(14) Uani 1 1 d . . .
H37 H 0.9003 0.5359 0.1150 0.092 Uiso 1 1 calc R . .
C38 C 0.7962(4) 0.4606(3) 0.2288(3) 0.0604(11) Uani 1 1 d . . .
H38 H 0.8710 0.4352 0.2677 0.072 Uiso 1 1 calc R . .
O1 O 0.1667(2) 0.84915(19) 0.43179(18) 0.0502(6) Uani 1 1 d . . .
O2 O 0.3271(2) 0.84741(18) 0.30939(18) 0.0442(6) Uani 1 1 d . . .
O3 O 0.4363(2) 0.61907(19) 0.33109(19) 0.0488(6) Uani 1 1 d . . .
O4 O 0.2325(3) 0.6201(2) 0.3986(2) 0.0767(9) Uani 1 1 d . . .
O5 O 0.5482(3) 0.3858(2) 0.42124(18) 0.0520(7) Uani 1 1 d . . .
O6 O 0.7593(3) 0.31315(19) 0.3988(2) 0.0559(7) Uani 1 1 d . . .
O7 O 0.3593(3) 1.0639(3) 0.0688(2) 0.0766(9) Uani 1 1 d . . .
O8 O 0.3204(3) 1.0536(3) -0.0930(2) 0.0757(9) Uani 1 1 d . . .
H8 H 0.3691 1.0990 -0.1056 0.114 Uiso 1 1 calc R . .
N1 N 0.4203(3) 0.8529(2) 0.5439(2) 0.0386(7) Uani 1 1 d . . .
N2 N 0.6049(3) 0.7394(2) 0.4285(2) 0.0451(7) Uani 1 1 d . . .
O9 O 0.5356(4) 0.7956(3) 0.1572(3) 0.0822(9) Uani 1 1 d D . .
H91 H 0.580(11) 0.720(3) 0.164(9) 0.36(7) Uiso 1 1 d D . .
H92 H 0.458(5) 0.810(6) 0.207(5) 0.21(4) Uiso 1 1 d D . .

loop_
_atom_site_aniso_label
_atom_site_aniso_U_11
_atom_site_aniso_U_22
_atom_site_aniso_U_33
_atom_site_aniso_U_23
_atom_site_aniso_U_13
_atom_site_aniso_U_12
In1 0.03081(14) 0.04138(15) 0.03987(15) -0.00977(10) -0.00123(10) -0.00344(10)
C1 0.045(2) 0.0353(19) 0.042(2) -0.0080(16) -0.0100(17) -0.0127(16)
C2 0.042(2) 0.037(2) 0.050(2) -0.0092(17) -0.0046(17) -0.0024(17)
C3 0.043(2) 0.037(2) 0.047(2) -0.0100(17) -0.0084(18) -0.0007(16)
C4 0.048(2) 0.054(2) 0.047(2) -0.0191(19) 0.0047(18) -0.0109(18)
C5 0.070(3) 0.059(3) 0.052(2) -0.022(2) 0.013(2) -0.016(2)
C6 0.081(3) 0.070(3) 0.056(3) -0.028(2) 0.002(2) -0.036(3)
C7 0.054(2) 0.068(3) 0.058(2) -0.022(2) -0.005(2) -0.025(2)
C8 0.040(2) 0.043(2) 0.045(2) -0.0056(16) -0.0019(16) -0.0147(16)
C9 0.039(2) 0.046(2) 0.051(2) -0.0049(18) -0.0021(17) -0.0119(17)
C10 0.043(2) 0.078(3) 0.083(3) -0.025(3) -0.008(2) -0.020(2)
C11 0.033(2) 0.092(4) 0.111(4) -0.029(3) -0.001(3) -0.012(2)
C12 0.035(2) 0.105(4) 0.108(4) -0.049(3) 0.013(2) -0.013(2)
C13 0.035(2) 0.083(3) 0.085(3) -0.044(3) 0.010(2) -0.008(2)
C14 0.0276(17) 0.0369(19) 0.045(2) -0.0062(16) -0.0018(15) -0.0071(14)
C15 0.037(2) 0.051(2) 0.056(2) -0.0138(19) 0.0052(17) -0.0127(18)
C16 0.038(2) 0.044(2) 0.083(3) -0.017(2) 0.007(2) -0.0047(18)
C17 0.045(2) 0.047(2) 0.086(3) 0.000(2) -0.014(2) 0.0053(19)
C18 0.054(2) 0.058(3) 0.050(2) -0.002(2) -0.0127(19) -0.003(2)
C19 0.0362(19) 0.042(2) 0.044(2) -0.0063(17) -0.0063(16) -0.0027(16)
C20 0.050(2) 0.051(2) 0.040(2) -0.0083(18) -0.0140(18) -0.0015(18)
C21 0.075(3) 0.058(3) 0.052(2) -0.010(2) -0.008(2) -0.007(2)
C22 0.090(4) 0.056(3) 0.073(3) -0.014(2) -0.020(3) -0.004(3)
C23 0.082(3) 0.061(3) 0.067(3) -0.026(2) -0.014(3) 0.009(2)
C24 0.069(3) 0.073(3) 0.055(3) -0.021(2) -0.004(2) 0.000(2)
C25 0.056(2) 0.060(3) 0.043(2) -0.0135(19) -0.0105(19) -0.004(2)
C26 0.051(2) 0.072(3) 0.049(2) -0.013(2) 0.003(2) -0.006(2)
C27 0.041(2) 0.0359(19) 0.054(2) -0.0094(17) -0.0130(17) -0.0012(16)
C28 0.040(2) 0.047(2) 0.097(3) -0.022(2) -0.005(2) -0.0048(18)
C29 0.051(3) 0.057(3) 0.115(4) -0.020(3) -0.021(3) -0.015(2)
C30 0.076(3) 0.042(2) 0.089(3) -0.021(2) -0.029(3) -0.009(2)
C31 0.061(3) 0.048(2) 0.063(3) -0.022(2) -0.010(2) 0.000(2)
C32 0.044(2) 0.038(2) 0.043(2) -0.0071(16) -0.0123(16) -0.0003(16)
C33 0.039(2) 0.040(2) 0.043(2) -0.0064(16) 0.0031(16) 0.0012(16)
C34 0.047(2) 0.039(2) 0.040(2) -0.0123(16) -0.0003(16) -0.0019(16)
C35 0.070(3) 0.059(3) 0.044(2) 0.001(2) -0.010(2) -0.001(2)
C36 0.092(4) 0.085(4) 0.057(3) 0.006(3) 0.016(3) -0.018(3)
C37 0.058(3) 0.087(4) 0.079(3) -0.006(3) 0.022(3) -0.012(3)
C38 0.043(2) 0.071(3) 0.062(3) -0.008(2) 0.005(2) -0.001(2)
O1 0.0501(15) 0.0595(17) 0.0403(14) 0.0009(13) -0.0043(12) -0.0113(13)
O2 0.0395(14) 0.0424(14) 0.0484(14) -0.0054(11) -0.0036(11) 0.0005(11)
O3 0.0383(14) 0.0466(15) 0.0649(16) -0.0190(12) -0.0068(12) -0.0051(12)
O4 0.0580(19) 0.077(2) 0.104(2) -0.0496(19) 0.0290(17) -0.0220(16)
O5 0.0461(15) 0.0587(17) 0.0445(14) -0.0010(12) -0.0004(12) 0.0067(13)
O6 0.0476(16) 0.0475(15) 0.0658(17) 0.0025(13) -0.0090(13) 0.0081(13)
O7 0.085(2) 0.098(2) 0.0568(18) -0.0226(17) -0.0018(16) -0.0337(19)
O8 0.086(2) 0.089(3) 0.0540(18) -0.0095(16) 0.0064(16) -0.0236(18)
N1 0.0391(16) 0.0396(16) 0.0371(15) -0.0075(13) 0.0011(13) -0.0058(13)
N2 0.0323(16) 0.0534(19) 0.0533(18) -0.0180(15) -0.0002(14) -0.0091(14)
O9 0.081(2) 0.081(2) 0.079(2) -0.0016(19) 0.0145(19) -0.0109(19)

loop_
_atom_type_symbol
_atom_type_description
_atom_type_scat_dispersion_real
_atom_type_scat_dispersion_imag
_atom_type_scat_source
C C 0.0033 0.0016 'International Tables Vol C Tables 4.2.6.8 and 6.1.1.4'
H H 0.0000 0.0000 'International Tables Vol C Tables 4.2.6.8 and 6.1.1.4'
N N 0.0061 0.0033 'International Tables Vol C Tables 4.2.6.8 and 6.1.1.4'
O O 0.0106 0.0060 'International Tables Vol C Tables 4.2.6.8 and 6.1.1.4'
In In -0.7276 1.3100 'International Tables Vol C Tables 4.2.6.8 and 6.1.1.4'

loop_
_geom_angle_atom_site_label_1
_geom_angle_atom_site_label_2
_geom_angle_atom_site_label_3
_geom_angle
_geom_angle_site_symmetry_1
_geom_angle_site_symmetry_3
_geom_angle_publ_flag
O5 In1 O3 94.01(9) 2_666 . ?
O5 In1 O2 169.44(8) 2_666 . ?
O3 In1 O2 82.88(9) . . ?
O5 In1 N1 84.66(10) 2_666 . ?
O3 In1 N1 148.95(9) . . ?
O2 In1 N1 92.80(9) . . ?
O5 In1 O4 94.30(11) 2_666 . ?
O3 In1 O4 56.09(9) . . ?
O2 In1 O4 92.32(11) . . ?
N1 In1 O4 154.95(10) . . ?
O5 In1 O6 56.45(8) 2_666 2_666 ?
O3 In1 O6 123.96(9) . 2_666 ?
O2 In1 O6 133.29(8) . 2_666 ?
N1 In1 O6 80.74(9) . 2_666 ?
O4 In1 O6 77.94(10) . 2_666 ?
O5 In1 O1 133.02(8) 2_666 . ?
O3 In1 O1 119.86(8) . . ?
O2 In1 O1 56.25(8) . . ?
N1 In1 O1 81.20(9) . . ?
O4 In1 O1 81.35(10) . . ?
O6 In1 O1 77.08(8) 2_666 . ?
O5 In1 N2 78.36(10) 2_666 . ?
O3 In1 N2 79.46(9) . . ?
O2 In1 N2 91.14(9) . . ?
N1 In1 N2 69.87(10) . . ?
O4 In1 N2 134.51(10) . . ?
O6 In1 N2 127.97(10) 2_666 . ?
O1 In1 N2 135.33(9) . . ?
O5 In1 C2 93.32(10) 2_666 . ?
O3 In1 C2 28.17(9) . . ?
O2 In1 C2 88.67(10) . . ?
N1 In1 C2 176.47(10) . . ?
O4 In1 C2 27.98(10) . . ?
O6 In1 C2 100.58(10) 2_666 . ?
O1 In1 C2 102.27(10) . . ?
N2 In1 C2 106.91(11) . . ?
O5 In1 C3 28.21(9) 2_666 2_666 ?
O3 In1 C3 110.79(10) . 2_666 ?
O2 In1 C3 161.30(10) . 2_666 ?
N1 In1 C3 81.83(10) . 2_666 ?
O4 In1 C3 85.53(11) . 2_666 ?
O6 In1 C3 28.25(9) 2_666 2_666 ?
O1 In1 C3 105.12(10) . 2_666 ?
N2 In1 C3 103.61(11) . 2_666 ?
C2 In1 C3 97.76(11) . 2_666 ?
O5 In1 C1 160.51(10) 2_666 . ?
O3 In1 C1 102.16(10) . . ?
O2 In1 C1 28.48(9) . . ?
N1 In1 C1 86.96(10) . . ?
O4 In1 C1 85.93(11) . . ?
O6 In1 C1 104.81(10) 2_666 . ?
O1 In1 C1 27.77(9) . . ?
N2 In1 C1 115.03(10) . . ?
C2 In1 C1 95.83(10) . . ?
C3 In1 C1 132.88(11) 2_666 . ?
O1 C1 O2 120.0(3) . . ?
O1 C1 C14 119.9(3) . . ?
O2 C1 C14 120.0(3) . . ?
O1 C1 In1 61.81(18) . . ?
O2 C1 In1 58.22(17) . . ?
C14 C1 In1 177.7(2) . . ?
O4 C2 O3 119.1(3) . . ?
O4 C2 C27 120.4(3) . . ?
O3 C2 C27 120.4(3) . . ?
O4 C2 In1 61.2(2) . . ?
O3 C2 In1 58.11(18) . . ?
C27 C2 In1 173.3(2) . . ?
O5 C3 O6 120.0(3) . . ?
O5 C3 C33 120.6(3) . . ?
O6 C3 C33 119.4(3) . . ?
O5 C3 In1 57.48(18) . 2_666 ?
O6 C3 In1 62.56(19) . 2_666 ?
C33 C3 In1 177.9(3) . 2_666 ?
N1 C4 C5 123.0(4) . . ?
N1 C4 H4 118.5 . . ?
C5 C4 H4 118.5 . . ?
C6 C5 C4 118.3(4) . . ?
C6 C5 H5 120.9 . . ?
C4 C5 H5 120.9 . . ?
C5 C6 C7 118.8(4) . . ?
C5 C6 H6 120.6 . . ?
C7 C6 H6 120.6 . . ?
C8 C7 C6 120.4(4) . . ?
C8 C7 H7 119.8 . . ?
C6 C7 H7 119.8 . . ?
N1 C8 C7 120.6(3) . . ?
N1 C8 C9 116.3(3) . . ?
C7 C8 C9 123.1(3) . . ?
N2 C9 C10 120.6(4) . . ?
N2 C9 C8 116.3(3) . . ?
C10 C9 C8 123.0(3) . . ?
C11 C10 C9 120.2(4) . . ?
C11 C10 H10 119.9 . . ?
C9 C10 H10 119.9 . . ?
C12 C11 C10 118.7(4) . . ?
C12 C11 H11 120.7 . . ?
C10 C11 H11 120.7 . . ?
C11 C12 C13 119.1(4) . . ?
C11 C12 H12 120.5 . . ?
C13 C12 H12 120.5 . . ?
N2 C13 C12 122.8(4) . . ?
N2 C13 H13 118.6 . . ?
C12 C13 H13 118.6 . . ?
C15 C14 C19 119.2(3) . . ?
C15 C14 C1 116.6(3) . . ?
C19 C14 C1 124.2(3) . . ?
C16 C15 C14 121.4(4) . . ?
C16 C15 H15 119.3 . . ?
C14 C15 H15 119.3 . . ?
C17 C16 C15 119.2(4) . . ?
C17 C16 H16 120.4 . . ?
C15 C16 H16 120.4 . . ?
C16 C17 C18 120.6(4) . . ?
C16 C17 H17 119.7 . . ?
C18 C17 H17 119.7 . . ?
C17 C18 C19 121.2(4) . . ?
C17 C18 H18 119.4 . . ?
C19 C18 H18 119.4 . . ?
C18 C19 C14 118.3(3) . . ?
C18 C19 C20 119.7(3) . . ?
C14 C19 C20 121.8(3) . . ?
C21 C20 C25 118.3(4) . . ?
C21 C20 C19 120.2(3) . . ?
C25 C20 C19 121.3(3) . . ?
C20 C21 C22 121.6(4) . . ?
C20 C21 H21 119.2 . . ?
C22 C21 H21 119.2 . . ?
C23 C22 C21 119.1(4) . . ?
C23 C22 H22 120.5 . . ?
C21 C22 H22 120.5 . . ?
C22 C23 C24 121.1(4) . . ?
C22 C23 H23 119.4 . . ?
C24 C23 H23 119.4 . . ?
C23 C24 C25 119.5(4) . . ?
C23 C24 H24 120.3 . . ?
C25 C24 H24 120.3 . . ?
C24 C25 C20 120.3(4) . . ?
C24 C25 C26 118.4(4) . . ?
C20 C25 C26 121.1(3) . . ?
O7 C26 O8 123.5(4) . . ?
O7 C26 C25 124.4(4) . . ?
O8 C26 C25 112.1(4) . . ?
C28 C27 C32 119.5(3) . . ?
C28 C27 C2 117.9(3) . . ?
C32 C27 C2 122.5(3) . . ?
C29 C28 C27 121.4(4) . . ?
C29 C28 H28 119.3 . . ?
C27 C28 H28 119.3 . . ?
C30 C29 C28 119.8(4) . . ?
C30 C29 H29 120.1 . . ?
C28 C29 H29 120.1 . . ?
C31 C30 C29 119.3(4) . . ?
C31 C30 H30 120.4 . . ?
C29 C30 H30 120.4 . . ?
C30 C31 C32 122.1(4) . . ?
C30 C31 H31 118.9 . . ?
C32 C31 H31 118.9 . . ?
C27 C32 C31 117.9(3) . . ?
C27 C32 C34 125.7(3) . . ?
C31 C32 C34 116.4(3) . . ?
C38 C33 C34 119.8(3) . . ?
C38 C33 C3 117.6(3) . . ?
C34 C33 C3 122.6(3) . . ?
C35 C34 C33 117.8(3) . . ?
C35 C34 C32 118.8(3) . . ?
C33 C34 C32 123.1(3) . . ?
C36 C35 C34 121.2(4) . . ?
C36 C35 H35 119.4 . . ?
C34 C35 H35 119.4 . . ?
C37 C36 C35 120.3(4) . . ?
C37 C36 H36 119.9 . . ?
C35 C36 H36 119.9 . . ?
C36 C37 C38 119.7(4) . . ?
C36 C37 H37 120.2 . . ?
C38 C37 H37 120.2 . . ?
C37 C38 C33 121.3(4) . . ?
C37 C38 H38 119.3 . . ?
C33 C38 H38 119.3 . . ?
C1 O1 In1 90.4(2) . . ?
C1 O2 In1 93.3(2) . . ?
C2 O3 In1 93.7(2) . . ?
C2 O4 In1 90.8(2) . . ?
C3 O5 In1 94.3(2) . 2_666 ?
C3 O6 In1 89.2(2) . 2_666 ?
C26 O8 H8 109.5 . . ?
C4 N1 C8 118.9(3) . . ?
C4 N1 In1 121.6(2) . . ?
C8 N1 In1 118.0(2) . . ?
C13 N2 C9 118.7(3) . . ?
C13 N2 In1 123.6(2) . . ?
C9 N2 In1 116.9(2) . . ?
H91 O9 H92 113(7) . . ?

loop_
_geom_bond_atom_site_label_1
_geom_bond_atom_site_label_2
_geom_bond_distance
_geom_bond_site_symmetry_2
_geom_bond_publ_flag
In1 O5 2.240(2) 2_666 ?
In1 O3 2.250(2) . ?
In1 O2 2.273(2) . ?
In1 N1 2.313(3) . ?
In1 O4 2.317(3) . ?
In1 O6 2.351(3) 2_666 ?
In1 O1 2.353(2) . ?
In1 N2 2.360(3) . ?
In1 C2 2.645(4) . ?
In1 C3 2.649(4) 2_666 ?
In1 C1 2.669(3) . ?
C1 O1 1.244(4) . ?
C1 O2 1.275(4) . ?
C1 C14 1.492(5) . ?
C2 O4 1.241(4) . ?
C2 O3 1.251(4) . ?
C2 C27 1.499(5) . ?
C3 O5 1.256(4) . ?
C3 O6 1.254(4) . ?
C3 C33 1.490(5) . ?
C3 In1 2.649(4) 2_666 ?
C4 N1 1.336(4) . ?
C4 C5 1.375(5) . ?
C4 H4 0.9300 . ?
C5 C6 1.372(6) . ?
C5 H5 0.9300 . ?
C6 C7 1.381(6) . ?
C6 H6 0.9300 . ?
C7 C8 1.373(5) . ?
C7 H7 0.9300 . ?
C8 N1 1.344(4) . ?
C8 C9 1.484(5) . ?
C9 N2 1.340(4) . ?
C9 C10 1.382(5) . ?
C10 C11 1.377(6) . ?
C10 H10 0.9300 . ?
C11 C12 1.354(6) . ?
C11 H11 0.9300 . ?
C12 C13 1.375(5) . ?
C12 H12 0.9300 . ?
C13 N2 1.333(4) . ?
C13 H13 0.9300 . ?
C14 C15 1.392(5) . ?
C14 C19 1.399(5) . ?
C15 C16 1.379(5) . ?
C15 H15 0.9300 . ?
C16 C17 1.365(6) . ?
C16 H16 0.9300 . ?
C17 C18 1.375(5) . ?
C17 H17 0.9300 . ?
C18 C19 1.395(5) . ?
C18 H18 0.9300 . ?
C19 C20 1.490(5) . ?
C20 C21 1.377(5) . ?
C20 C25 1.401(5) . ?
C21 C22 1.403(6) . ?
C21 H21 0.9300 . ?
C22 C23 1.357(6) . ?
C22 H22 0.9300 . ?
C23 C24 1.390(6) . ?
C23 H23 0.9300 . ?
C24 C25 1.392(5) . ?
C24 H24 0.9300 . ?
C25 C26 1.503(6) . ?
C26 O7 1.191(5) . ?
C26 O8 1.339(5) . ?
C27 C28 1.379(5) . ?
C27 C32 1.395(5) . ?
C28 C29 1.377(5) . ?
C28 H28 0.9300 . ?
C29 C30 1.374(6) . ?
C29 H29 0.9300 . ?
C30 C31 1.369(6) . ?
C30 H30 0.9300 . ?
C31 C32 1.395(5) . ?
C31 H31 0.9300 . ?
C32 C34 1.487(5) . ?
C33 C38 1.386(5) . ?
C33 C34 1.404(5) . ?
C34 C35 1.396(5) . ?
C35 C36 1.382(6) . ?
C35 H35 0.9300 . ?
C36 C37 1.369(6) . ?
C36 H36 0.9300 . ?
C37 C38 1.367(6) . ?
C37 H37 0.9300 . ?
C38 H38 0.9300 . ?
O5 In1 2.240(2) 2_666 ?
O6 In1 2.351(3) 2_666 ?
O8 H8 0.8200 . ?
O9 H91 1.01(2) . ?
O9 H92 0.98(2) . ?
